data_4021097
loop_
_publ_author_name
'Bern\'atkov\'a, Mark\'eta'
'Andrioletti, Bruno'
'Kr\'al, Vladim\'ir'
'Rose, Eric'
'Vaissermann, Jacqueline'

_publ_section_title
;
 Synthesis of Functionalmeso-Aryl Porphomonomethenes and Porphodimethenes:
 Application to the Preparation of a Chiral Calix[4]phyrin Dimer
;
_journal_coden_ASTM JOCEAH
_journal_issue 23
_journal_name_full 'Journal of Organic Chemistry'
_journal_page_first 8140
_journal_page_last 8143
_journal_paper_doi 10.1021/jo0488558
_journal_volume 69
_journal_year 2004
_chemical_formula_moiety ' C32 H34 N5 O2 '
_chemical_formula_sum 'C32 H34 N5 O2'
_chemical_formula_weight 520.66
_space_group_IT_number 2
_symmetry_cell_setting triclinic
_symmetry_space_group_name_Hall '-P 1'
_symmetry_space_group_name_H-M 'P -1'
_cell_angle_alpha 93.10(2)
_cell_angle_beta 100.37(2)
_cell_angle_gamma 113.81(2)
_cell_formula_units_Z 2
_cell_length_a 10.318(3)
_cell_length_b 11.071(2)
_cell_length_c 13.310(3)
_cell_measurement_temperature 295
_cell_volume 1354.7(6)
_diffrn_ambient_temperature 295
_exptl_crystal_density_diffrn 1.28
_refine_ls_R_factor_obs 0.0716
_refine_ls_wR_factor_obs 0.0665
_cod_depositor_comments
;
The following automatic conversions were performed:
'_symmetry_cell_setting' value 'Triclinic ' changed to 'triclinic'
according to '/home/saulius/struct/CIF-dictionaries/cif_core.dic'
dictionary named 'cif_core.dic' version 2.4.1 from 2010-06-29.

Automatic conversion script
Id: cif_fix_enum 1527 2010-12-29 10:47:43Z saulius 
;
_cod_original_formula_sum ' C32 H34 N5 O2 '
_cod_database_code 4021097

loop_
_symmetry_equiv_pos_as_xyz
x,y,z
-x,-y,-z

loop_
_atom_site_aniso_label
_atom_site_aniso_U_11
_atom_site_aniso_U_22
_atom_site_aniso_U_33
_atom_site_aniso_U_23
_atom_site_aniso_U_13
_atom_site_aniso_U_12
O1 0.060(2) 0.103(3) 0.094(3) 0.003(3) 0.030(2) 0.021(2)
O2 0.051(2) 0.079(3) 0.113(3) 0.015(2) -0.004(2) -0.005(2)
N1 0.044(2) 0.042(2) 0.052(2) 0.009(2) 0.008(2) 0.020(2)
N2 0.052(2) 0.061(2) 0.044(2) 0.010(2) 0.015(2) 0.029(2)
N3 0.049(2) 0.050(2) 0.042(2) 0.007(2) 0.014(2) 0.018(2)
N4 0.043(2) 0.040(2) 0.049(2) 0.009(2) 0.011(2) 0.020(2)
N5 0.046(3) 0.053(3) 0.083(3) 0.018(2) 0.007(2) 0.013(2)
C1 0.041(2) 0.042(2) 0.037(2) 0.010(2) 0.017(2) 0.014(2)
C2 0.045(2) 0.043(3) 0.040(2) 0.011(2) 0.012(2) 0.017(2)
C3 0.057(3) 0.056(3) 0.053(3) 0.006(2) 0.009(2) 0.029(2)
C4 0.055(3) 0.051(3) 0.060(3) 0.012(2) 0.006(2) 0.029(2)
C5 0.053(3) 0.050(3) 0.047(3) 0.017(2) 0.019(2) 0.025(2)
C6 0.056(3) 0.048(3) 0.051(3) 0.010(2) 0.010(2) 0.025(2)
C7 0.083(4) 0.067(3) 0.068(3) 0.004(3) 0.009(3) 0.048(3)
C8 0.071(3) 0.044(3) 0.079(4) 0.012(3) 0.011(3) 0.010(2)
C9 0.052(3) 0.046(3) 0.046(2) 0.004(2) 0.015(2) 0.020(2)
C10 0.048(3) 0.063(3) 0.057(3) 0.006(2) 0.015(2) 0.028(2)
C11 0.066(3) 0.047(3) 0.047(3) 0.005(2) 0.023(2) 0.018(2)
C12 0.056(3) 0.052(3) 0.036(2) 0.004(2) 0.010(2) 0.022(2)
C13 0.066(3) 0.048(3) 0.044(3) 0.003(2) 0.010(2) 0.025(2)
C14 0.085(4) 0.079(4) 0.054(3) -0.010(3) 0.000(3) 0.041(3)
C15 0.091(4) 0.078(4) 0.051(3) 0.018(3) 0.027(3) 0.044(3)
C16 0.052(3) 0.044(3) 0.043(2) 0.001(2) 0.003(2) 0.021(2)
C17 0.058(3) 0.047(3) 0.062(3) 0.002(2) 0.008(2) 0.012(2)
C18 0.049(3) 0.066(3) 0.059(3) 0.012(3) 0.018(2) 0.015(3)
C19 0.038(2) 0.054(3) 0.043(2) 0.014(2) 0.009(2) 0.021(2)
C20 0.044(2) 0.055(3) 0.050(2) 0.012(2) 0.018(2) 0.025(2)
C21 0.065(3) 0.073(3) 0.061(3) 0.010(3) 0.007(3) 0.040(3)
C22 0.049(3) 0.075(4) 0.065(3) 0.007(3) 0.023(2) 0.024(3)
C23 0.051(3) 0.044(3) 0.043(2) 0.009(2) 0.019(2) 0.020(2)
C24 0.060(3) 0.051(3) 0.069(3) 0.005(3) 0.013(3) 0.029(2)
C25 0.050(3) 0.057(3) 0.054(3) 0.006(2) 0.014(2) 0.022(2)
C26 0.033(2) 0.037(2) 0.050(2) 0.006(2) 0.012(2) 0.011(2)
C27 0.042(2) 0.045(2) 0.039(2) 0.010(2) 0.010(2) 0.018(2)
C28 0.045(3) 0.051(3) 0.040(2) 0.007(2) 0.008(2) 0.018(2)
C29 0.040(2) 0.045(3) 0.057(3) 0.009(2) 0.009(2) 0.018(2)
C30 0.051(3) 0.048(3) 0.054(3) -0.001(2) 0.002(2) 0.017(2)
C31 0.080(4) 0.068(3) 0.035(2) -0.009(2) 0.004(2) 0.033(3)
C32 0.063(3) 0.065(3) 0.036(2) 0.010(2) 0.018(2) 0.027(3)

loop_
_atom_site_label
_atom_site_fract_x
_atom_site_fract_y
_atom_site_fract_z
_atom_site_U_iso_or_equiv
_atom_site_occupancy
_atom_site_thermal_displace_type
O1 0.6376(4) 0.8505(4) 0.3773(4) 0.0835 1.0000 Uani
O2 0.7484(4) 0.9732(4) 0.5231(3) 0.0823 1.0000 Uani
N1 0.0454(4) 0.3581(3) 0.2949(3) 0.0450 1.0000 Uani
N2 -0.1216(4) 0.2141(4) 0.0655(3) 0.0492 1.0000 Uani
N3 -0.2854(4) 0.4102(3) 0.0554(3) 0.0470 1.0000 Uani
N4 -0.1145(4) 0.5174(3) 0.2899(3) 0.0424 1.0000 Uani
N5 0.6396(4) 0.8886(4) 0.4659(4) 0.0603 1.0000 Uani
C1 0.1265(4) 0.5756(4) 0.4002(3) 0.0384 1.0000 Uani
C2 0.1402(4) 0.4597(4) 0.3753(3) 0.0425 1.0000 Uani
C3 0.2505(5) 0.4201(5) 0.4171(3) 0.0535 1.0000 Uani
C4 0.2221(5) 0.3009(4) 0.3634(4) 0.0524 1.0000 Uani
C5 0.0942(5) 0.2653(4) 0.2872(3) 0.0466 1.0000 Uani
C6 0.0229(5) 0.1440(4) 0.2039(3) 0.0505 1.0000 Uani
C7 0.1200(6) 0.0721(5) 0.2031(4) 0.0657 1.0000 Uani
C8 -0.1215(6) 0.0503(5) 0.2269(4) 0.0660 1.0000 Uani
C9 -0.0016(5) 0.1902(4) 0.0996(3) 0.0473 1.0000 Uani
C10 0.0797(5) 0.2229(5) 0.0276(4) 0.0532 1.0000 Uani
C11 0.0060(5) 0.2661(4) -0.0533(3) 0.0520 1.0000 Uani
C12 -0.1188(5) 0.2583(4) -0.0290(3) 0.0474 1.0000 Uani
C13 -0.2469(5) 0.2793(4) -0.0858(3) 0.0516 1.0000 Uani
C14 -0.3424(6) 0.1552(6) -0.1663(4) 0.0692 1.0000 Uani
C15 -0.1933(6) 0.4028(5) -0.1406(4) 0.0652 1.0000 Uani
C16 -0.3333(5) 0.2934(4) -0.0101(3) 0.0471 1.0000 Uani
C17 -0.4504(5) 0.2048(5) 0.0186(4) 0.0586 1.0000 Uani
C18 -0.4746(5) 0.2683(5) 0.1043(4) 0.0581 1.0000 Uani
C19 -0.3717(4) 0.3954(4) 0.1262(3) 0.0432 1.0000 Uani
C20 -0.3532(4) 0.5118(4) 0.2001(3) 0.0463 1.0000 Uani
C21 -0.3829(5) 0.6167(5) 0.1397(4) 0.0624 1.0000 Uani
C22 -0.4616(5) 0.4643(5) 0.2697(4) 0.0597 1.0000 Uani
C23 -0.2016(5) 0.5765(4) 0.2696(3) 0.0439 1.0000 Uani
C24 -0.1385(5) 0.7067(5) 0.3274(4) 0.0572 1.0000 Uani
C25 -0.0055(5) 0.7237(5) 0.3841(3) 0.0535 1.0000 Uani
C26 0.0101(4) 0.6051(4) 0.3620(3) 0.0398 1.0000 Uani
C27 0.2549(4) 0.6832(4) 0.4717(3) 0.0414 1.0000 Uani
C28 0.3852(5) 0.7350(4) 0.4397(3) 0.0454 1.0000 Uani
C29 0.5052(4) 0.8342(4) 0.5034(3) 0.0467 1.0000 Uani
C30 0.5031(5) 0.8841(4) 0.5997(4) 0.0532 1.0000 Uani
C31 0.3764(6) 0.8330(5) 0.6311(3) 0.0565 1.0000 Uani
C32 0.2521(5) 0.7332(5) 0.5694(3) 0.0508 1.0000 Uani
H1 -0.0303 0.3842 0.2650 0.076(3) 1.0000 Uiso
H2 -0.2209 0.2014 0.0948 0.076(3) 1.0000 Uiso
H3 -0.1966 0.5117 0.0505 0.076(3) 1.0000 Uiso
H4 -0.1247 0.4206 0.2730 0.076(3) 1.0000 Uiso
H31 0.3350 0.4715 0.4757 0.076(3) 1.0000 Uiso
H41 0.2827 0.2496 0.3752 0.076(3) 1.0000 Uiso
H71 0.0719 -0.0078 0.1486 0.076(3) 1.0000 Uiso
H72 0.1373 0.0419 0.2722 0.076(3) 1.0000 Uiso
H73 0.2145 0.1334 0.1892 0.076(3) 1.0000 Uiso
H81 -0.1696 -0.0291 0.1728 0.076(3) 1.0000 Uiso
H82 -0.1027 0.0230 0.2960 0.076(3) 1.0000 Uiso
H83 -0.1850 0.0992 0.2265 0.076(3) 1.0000 Uiso
H101 0.1749 0.2166 0.0306 0.076(3) 1.0000 Uiso
H111 0.0404 0.2981 -0.1171 0.076(3) 1.0000 Uiso
H141 -0.4276 0.1677 -0.2047 0.076(3) 1.0000 Uiso
H142 -0.2841 0.1439 -0.2152 0.076(3) 1.0000 Uiso
H143 -0.3764 0.0753 -0.1301 0.076(3) 1.0000 Uiso
H151 -0.2778 0.4162 -0.1773 0.076(3) 1.0000 Uiso
H152 -0.1280 0.4827 -0.0882 0.076(3) 1.0000 Uiso
H153 -0.1373 0.3889 -0.1907 0.076(3) 1.0000 Uiso
H171 -0.5090 0.1091 -0.0133 0.076(3) 1.0000 Uiso
H181 -0.5552 0.2272 0.1418 0.076(3) 1.0000 Uiso
H211 -0.3702 0.6934 0.1893 0.076(3) 1.0000 Uiso
H212 -0.4841 0.5753 0.0970 0.076(3) 1.0000 Uiso
H213 -0.3125 0.6485 0.0936 0.076(3) 1.0000 Uiso
H221 -0.4488 0.5421 0.3189 0.076(3) 1.0000 Uiso
H222 -0.5632 0.4248 0.2263 0.076(3) 1.0000 Uiso
H223 -0.4455 0.3958 0.3091 0.076(3) 1.0000 Uiso
H241 -0.1823 0.7725 0.3280 0.076(3) 1.0000 Uiso
H251 0.0667 0.8072 0.4299 0.076(3) 1.0000 Uiso
H281 0.3924 0.6989 0.3718 0.076(3) 1.0000 Uiso
H301 0.5930 0.9546 0.6455 0.076(3) 1.0000 Uiso
H311 0.3718 0.8700 0.6997 0.076(3) 1.0000 Uiso
H321 0.1600 0.6973 0.5961 0.076(3) 1.0000 Uiso

loop_
_geom_bond_atom_site_label_1
_geom_bond_site_symmetry_1
_geom_bond_atom_site_label_2
_geom_bond_site_symmetry_2
_geom_bond_distance
_geom_bond_publ_flag
O1 . N5 . 1.224(5) yes
O2 . N5 . 1.218(5) yes
N1 . C2 . 1.404(5) yes
N1 . C5 . 1.320(5) yes
N1 . H1 . 0.967(3) no
N2 . C9 . 1.372(5) yes
N2 . C12 . 1.375(5) yes
N2 . H2 . 1.121(3) no
N3 . C16 . 1.372(5) yes
N3 . C19 . 1.381(5) yes
N3 . H3 . 1.143(3) no
N4 . C23 . 1.310(5) yes
N4 . C26 . 1.401(5) yes
N4 . H4 . 1.041(3) no
N5 . C29 . 1.464(6) yes
C1 . C2 . 1.376(6) yes
C1 . C26 . 1.386(5) yes
C1 . C27 . 1.493(6) yes
C2 . C3 . 1.414(6) yes
C3 . C4 . 1.359(6) yes
C3 . H31 . 0.999(4) no
C4 . C5 . 1.407(6) yes
C4 . H41 . 1.001(4) no
C5 . C6 . 1.524(6) yes
C6 . C7 . 1.511(6) yes
C6 . C8 . 1.530(7) yes
C6 . C9 . 1.519(6) yes
C7 . H71 . 1.001(5) no
C7 . H72 . 1.006(5) no
C7 . H73 . 0.994(6) no
C8 . H81 . 0.994(5) no
C8 . H82 . 0.995(5) no
C8 . H83 . 1.003(5) no
C9 . C10 . 1.354(6) yes
C10 . C11 . 1.421(6) yes
C10 . H101 . 1.007(4) no
C11 . C12 . 1.354(6) yes
C11 . H111 . 1.007(4) no
C12 . C13 . 1.510(6) yes
C13 . C14 . 1.541(6) yes
C13 . C15 . 1.533(7) yes
C13 . C16 . 1.500(6) yes
C14 . H141 . 0.998(5) no
C14 . H142 . 0.998(6) no
C14 . H143 . 0.997(6) no
C15 . H151 . 0.991(5) no
C15 . H152 . 1.002(5) no
C15 . H153 . 1.001(5) no
C16 . C17 . 1.348(6) yes
C17 . C18 . 1.420(7) yes
C17 . H171 . 1.005(5) no
C18 . C19 . 1.352(6) yes
C18 . H181 . 1.009(5) no
C19 . C20 . 1.504(6) yes
C20 . C21 . 1.546(6) yes
C20 . C22 . 1.529(6) yes
C20 . C23 . 1.522(6) yes
C21 . H211 . 0.996(5) no
C21 . H212 . 0.998(5) no
C21 . H213 . 1.002(5) no
C22 . H221 . 1.003(5) no
C22 . H222 . 1.004(5) no
C22 . H223 . 0.996(5) no
C23 . C24 . 1.428(6) yes
C24 . C25 . 1.376(6) yes
C24 . H241 . 1.000(5) no
C25 . C26 . 1.408(6) yes
C25 . H251 . 1.000(5) no
C27 . C28 . 1.389(6) yes
C27 . C32 . 1.395(6) yes
C28 . C29 . 1.372(6) yes
C28 . H281 . 0.995(4) no
C29 . C30 . 1.375(6) yes
C30 . C31 . 1.353(7) yes
C30 . H301 . 1.001(4) no
C31 . C32 . 1.385(6) yes
C31 . H311 . 0.997(4) no
C32 . H321 . 1.010(4) no
